data_1530278
loop_
_publ_author_name
'Li, K.H.'
'Wang, S.-L.'

_publ_section_title
;
 M2 V O P2 O7 (M = Rb, Cs): Two vanadyl pyrophosphates with a layer
 structure
;
_journal_name_full 'Journal of Solid State Chemistry'
_journal_page_first 239
_journal_page_last 246
_journal_volume 82
_journal_year 1989
_chemical_formula_sum 'Cs2 O8 P2 V'
_chemical_name_systematic 'Cs2 (V O) (P2 O7)'
_space_group_IT_number 62
_symmetry_space_group_name_Hall '-P 2ac 2n'
_symmetry_space_group_name_H-M 'P n m a'
_cell_angle_alpha 90
_cell_angle_beta 90
_cell_angle_gamma 90
_cell_formula_units_Z 4
_cell_length_a 13.28
_cell_length_b 7.247
_cell_length_c 9.518
_cell_volume 916.014
_citation_journal_id_ASTM JSSCBI
_cod_data_source_file Li_JSSCBI_1989_1875.cif
_cod_data_source_block Cs2O8P2V1
_cod_original_cell_volume 916.0138
_cod_original_formula_sum 'Cs2 O8 P2 V1'
_cod_database_code 1530278

loop_
_symmetry_equiv_pos_as_xyz
x,y,z
-x+1/2,-y,z+1/2
x+1/2,-y+1/2,-z+1/2
-x,y+1/2,-z
-x,-y,-z
x-1/2,y,-z-1/2
-x-1/2,y-1/2,z-1/2
x,-y-1/2,z

loop_
_atom_site_label
_atom_site_type_symbol
_atom_site_fract_x
_atom_site_fract_y
_atom_site_fract_z
_atom_site_occupancy
_atom_site_U_iso_or_equiv
O2 O-2 0.2209 -0.0653 0.8366 1 0.0
V1 V+4 0.2873 0.25 0.4868 1 0.0
O1 O-2 0.3988 0.25 -0.4519 1 0.0
O3 O-2 0.053 -0.0132 0.7133 1 0.0
O4 O-2 0.2166 0.0643 -0.4042 1 0.0
Cs2 Cs+1 0.0961 0.25 0.12812 1 0.0
P1 P+5 0.1582 0.0473 0.7341 1 0.0
Cs1 Cs+1 0.40106 0.25 0.91755 1 0.0
O5 O-2 0.1613 0.25 -0.1954 1 0.0
